data_7013085
loop_
_publ_author_name
'Brym, Markus'
'Jones, Cameron'
'Waugh, Mark'

_publ_section_title
;
 The reactivity of an iridaphosphirene complex,
 [Ir{?C(But)P(Cy)}(CO)(PPh3)2], Cy = cyclohexyl, toward electrophiles
;
_journal_issue 14
_journal_name_full 'Dalton Transactions'
_journal_page_first 2889
_journal_paper_doi 10.1039/b304076n
_journal_year 2003
_chemical_formula_sum 'C49 H51 F3 Ir O4 P3 S'
_chemical_formula_weight 1078.07
_chemical_name_systematic
;
?
;
_space_group_IT_number 14
_symmetry_cell_setting monoclinic
_symmetry_space_group_name_Hall '-P 2ybc'
_symmetry_space_group_name_H-M 'P 1 21/c 1'
_atom_sites_solution_hydrogens geom
_atom_sites_solution_primary direct
_atom_sites_solution_secondary difmap
_audit_creation_method SHELXL-97
_cell_angle_alpha 90.00
_cell_angle_beta 97.30(3)
_cell_angle_gamma 90.00
_cell_formula_units_Z 4
_cell_length_a 16.616(3)
_cell_length_b 15.143(3)
_cell_length_c 18.633(4)
_cell_measurement_temperature 150(2)
_cell_volume 4650.4(16)
_computing_structure_refinement 'SHELXL-97 (Sheldrick, 1997)'
_computing_structure_solution 'SHELXS-97 (Sheldrick, 1990)'
_diffrn_ambient_temperature 150(2)
_diffrn_measured_fraction_theta_full 0.991
_diffrn_measured_fraction_theta_max 0.991
_diffrn_measurement_device_type 'Nonius Kappa CCD'
_diffrn_radiation_monochromator graphite
_diffrn_radiation_source 'fine-focus sealed tube'
_diffrn_radiation_type MoK\a
_diffrn_radiation_wavelength 0.71073
_diffrn_reflns_av_R_equivalents 0.1318
_diffrn_reflns_av_sigmaI/netI 0.0720
_diffrn_reflns_limit_h_max 19
_diffrn_reflns_limit_h_min -19
_diffrn_reflns_limit_k_max 17
_diffrn_reflns_limit_k_min -17
_diffrn_reflns_limit_l_max 22
_diffrn_reflns_limit_l_min -22
_diffrn_reflns_number 59497
_diffrn_reflns_theta_full 24.95
_diffrn_reflns_theta_max 24.95
_diffrn_reflns_theta_min 2.91
_exptl_absorpt_coefficient_mu 3.074
_exptl_absorpt_correction_T_max 0.8415
_exptl_absorpt_correction_T_min 0.6885
_exptl_absorpt_correction_type multi-scan
_exptl_absorpt_process_details
;
multi-scan from symmetry-related 
measurements Sortav (Blessing 1995)
;
_exptl_crystal_density_diffrn 1.540
_exptl_crystal_density_method 'not measured'
_exptl_crystal_F_000 2168
_exptl_crystal_size_max 0.10
_exptl_crystal_size_mid 0.10
_exptl_crystal_size_min 0.05
_refine_diff_density_max 0.820
_refine_diff_density_min -1.056
_refine_diff_density_rms 0.141
_refine_ls_extinction_coef 0.00099(11)
_refine_ls_extinction_expression Fc^*^=kFc[1+0.001xFc^2^\l^3^/sin(2\q)]^-1/4^
_refine_ls_extinction_method SHELXL
_refine_ls_goodness_of_fit_ref 1.159
_refine_ls_hydrogen_treatment mixed
_refine_ls_matrix_type full
_refine_ls_number_parameters 574
_refine_ls_number_reflns 8076
_refine_ls_number_restraints 18
_refine_ls_restrained_S_all 1.175
_refine_ls_R_factor_all 0.0790
_refine_ls_R_factor_gt 0.0560
_refine_ls_shift/su_max 0.001
_refine_ls_shift/su_mean 0.000
_refine_ls_structure_factor_coef Fsqd
_refine_ls_weighting_details 'calc w=1/[\s^2^(Fo^2^)+(0.0000P)^2^+34.4522P] where P=(Fo^2^+2Fc^2^)/3'
_refine_ls_weighting_scheme calc
_refine_ls_wR_factor_gt 0.1018
_refine_ls_wR_factor_ref 0.1096
_reflns_number_gt 6447
_reflns_number_total 8076
_reflns_threshold_expression >2sigma(I)
_cod_data_source_file b304076n.txt
_cod_data_source_block compound_5a
_cod_depositor_comments
;
The following automatic conversions were performed:

'_diffrn_ambient_temperature' value '1502)' was changed to '150(2)' -
precision was estimated.

Automatic conversion script
Id: cif_fix_values 1569 2011-02-09 13:29:24Z adriana 
;
_cod_original_sg_symbol_H-M P2(1)/c
_cod_database_code 7013085

loop_
_symmetry_equiv_pos_as_xyz
'x, y, z'
'-x, y+1/2, -z+1/2'
'-x, -y, -z'
'x, -y-1/2, z-1/2'

loop_
_atom_site_label
_atom_site_type_symbol
_atom_site_fract_x
_atom_site_fract_y
_atom_site_fract_z
_atom_site_U_iso_or_equiv
_atom_site_adp_type
_atom_site_occupancy
_atom_site_symmetry_multiplicity
_atom_site_calc_flag
_atom_site_refinement_flags
_atom_site_disorder_assembly
_atom_site_disorder_group
Ir1 Ir 0.735765(18) 0.583658(19) 0.227309(16) 0.02235(12) Uani 1 1 d . . .
S1 S 0.82234(13) 0.24031(15) 0.39666(12) 0.0364(5) Uani 1 1 d . . .
P1 P 0.79012(12) 0.44433(12) 0.21470(11) 0.0236(4) Uani 1 1 d . . .
P2 P 0.60814(12) 0.58500(13) 0.27303(10) 0.0233(4) Uani 1 1 d . . .
P3 P 0.81780(13) 0.63256(13) 0.33161(11) 0.0257(5) Uani 1 1 d . . .
F1 F 0.9766(5) 0.2593(6) 0.3877(5) 0.098(2) Uani 1 1 d U . .
F2 F 0.9365(5) 0.3203(6) 0.4811(5) 0.103(3) Uani 1 1 d U . .
F3 F 0.9503(5) 0.1777(6) 0.4754(5) 0.111(3) Uani 1 1 d U . .
O1 O 0.6901(4) 0.7598(4) 0.1550(4) 0.0538(19) Uani 1 1 d . . .
O2 O 0.7778(5) 0.2307(5) 0.4562(4) 0.064(2) Uani 1 1 d . . .
O3 O 0.8236(5) 0.1635(4) 0.3521(4) 0.059(2) Uani 1 1 d . . .
O4 O 0.8093(5) 0.3214(4) 0.3575(4) 0.0573(19) Uani 1 1 d . . .
C1 C 0.7848(5) 0.5276(5) 0.1503(4) 0.0240(17) Uani 1 1 d . A .
C2 C 0.8130(5) 0.5437(5) 0.0774(4) 0.0280(18) Uani 1 1 d . . .
C3 C 0.9006(8) 0.5055(8) 0.0823(7) 0.033(3) Uani 0.648(13) 1 d P A 1
H3A H 0.9215 0.5140 0.0360 0.050 Uiso 0.648(13) 1 calc PR A 1
H3B H 0.8995 0.4423 0.0935 0.050 Uiso 0.648(13) 1 calc PR A 1
H3C H 0.9358 0.5361 0.1206 0.050 Uiso 0.648(13) 1 calc PR A 1
C3A C 0.8821(19) 0.6068(19) 0.0875(17) 0.055(9) Uiso 0.352(13) 1 d P A 2
H3A1 H 0.9070 0.6106 0.0427 0.082 Uiso 0.352(13) 1 calc PR A 2
H3A2 H 0.9225 0.5861 0.1268 0.082 Uiso 0.352(13) 1 calc PR A 2
H3A3 H 0.8623 0.6652 0.0997 0.082 Uiso 0.352(13) 1 calc PR A 2
C4 C 0.7596(9) 0.4935(9) 0.0202(7) 0.039(4) Uani 0.648(13) 1 d P A 1
H4A H 0.7773 0.5048 -0.0272 0.058 Uiso 0.648(13) 1 calc PR A 1
H4B H 0.7033 0.5128 0.0196 0.058 Uiso 0.648(13) 1 calc PR A 1
H4C H 0.7635 0.4301 0.0308 0.058 Uiso 0.648(13) 1 calc PR A 1
C4A C 0.8337(17) 0.4586(18) 0.0396(15) 0.046(8) Uiso 0.352(13) 1 d P A 2
H4A1 H 0.8441 0.4721 -0.0099 0.070 Uiso 0.352(13) 1 calc PR A 2
H4A2 H 0.7882 0.4173 0.0380 0.070 Uiso 0.352(13) 1 calc PR A 2
H4A3 H 0.8823 0.4318 0.0663 0.070 Uiso 0.352(13) 1 calc PR A 2
C5 C 0.8177(9) 0.6404(9) 0.0602(8) 0.041(4) Uani 0.648(13) 1 d P A 1
H5A H 0.8524 0.6704 0.0993 0.061 Uiso 0.648(13) 1 calc PR A 1
H5B H 0.7632 0.6661 0.0555 0.061 Uiso 0.648(13) 1 calc PR A 1
H5C H 0.8407 0.6479 0.0147 0.061 Uiso 0.648(13) 1 calc PR A 1
C5A C 0.7411(16) 0.589(2) 0.0257(15) 0.049(7) Uiso 0.352(13) 1 d P A 2
H5A1 H 0.7288 0.6467 0.0453 0.073 Uiso 0.352(13) 1 calc PR A 2
H5A2 H 0.6928 0.5513 0.0225 0.073 Uiso 0.352(13) 1 calc PR A 2
H5A3 H 0.7574 0.5965 -0.0227 0.073 Uiso 0.352(13) 1 calc PR A 2
C6 C 0.7411(5) 0.3383(5) 0.1914(4) 0.0272(18) Uani 1 1 d . . .
H6 H 0.7298 0.3112 0.2380 0.033 Uiso 1 1 calc R . .
C7 C 0.6604(5) 0.3460(5) 0.1447(4) 0.0302(18) Uani 1 1 d . . .
H7A H 0.6682 0.3734 0.0979 0.036 Uiso 1 1 calc R . .
H7B H 0.6239 0.3845 0.1689 0.036 Uiso 1 1 calc R . .
C8 C 0.6216(5) 0.2551(6) 0.1314(5) 0.037(2) Uani 1 1 d . . .
H8A H 0.6075 0.2310 0.1776 0.044 Uiso 1 1 calc R . .
H8B H 0.5708 0.2609 0.0977 0.044 Uiso 1 1 calc R . .
C9 C 0.6774(5) 0.1920(5) 0.1000(5) 0.035(2) Uani 1 1 d . . .
H9A H 0.6852 0.2120 0.0508 0.042 Uiso 1 1 calc R . .
H9B H 0.6518 0.1329 0.0957 0.042 Uiso 1 1 calc R . .
C10 C 0.7597(5) 0.1845(5) 0.1454(5) 0.038(2) Uani 1 1 d . . .
H10A H 0.7956 0.1465 0.1201 0.045 Uiso 1 1 calc R . .
H10B H 0.7532 0.1562 0.1922 0.045 Uiso 1 1 calc R . .
C11 C 0.7992(5) 0.2752(5) 0.1594(5) 0.033(2) Uani 1 1 d . . .
H11A H 0.8134 0.2998 0.1134 0.039 Uiso 1 1 calc R . .
H11B H 0.8498 0.2691 0.1933 0.039 Uiso 1 1 calc R . .
C12 C 0.7091(5) 0.6935(6) 0.1846(5) 0.036(2) Uani 1 1 d . . .
C13 C 0.5888(5) 0.6867(5) 0.3197(4) 0.0268(18) Uani 1 1 d . . .
C14 C 0.6107(5) 0.6960(5) 0.3942(5) 0.0317(19) Uani 1 1 d . . .
H14 H 0.6293 0.6460 0.4224 0.038 Uiso 1 1 calc R . .
C15 C 0.6057(5) 0.7778(6) 0.4277(5) 0.037(2) Uani 1 1 d . . .
H15 H 0.6204 0.7829 0.4785 0.045 Uiso 1 1 calc R . .
C16 C 0.5798(5) 0.8508(5) 0.3881(5) 0.039(2) Uani 1 1 d . . .
H16 H 0.5773 0.9067 0.4108 0.047 Uiso 1 1 calc R . .
C17 C 0.5570(5) 0.8420(6) 0.3137(5) 0.040(2) Uani 1 1 d . . .
H17 H 0.5395 0.8926 0.2858 0.048 Uiso 1 1 calc R . .
C18 C 0.5596(5) 0.7630(5) 0.2808(5) 0.0304(19) Uani 1 1 d . . .
H18 H 0.5414 0.7584 0.2306 0.036 Uiso 1 1 calc R . .
C19 C 0.5248(5) 0.5859(5) 0.1971(4) 0.0274(17) Uani 1 1 d . . .
C20 C 0.4443(5) 0.5954(5) 0.2120(4) 0.0267(18) Uani 1 1 d . . .
H20 H 0.4333 0.5954 0.2608 0.032 Uiso 1 1 calc R . .
C21 C 0.3813(5) 0.6047(5) 0.1569(5) 0.039(2) Uani 1 1 d . . .
H21 H 0.3270 0.6100 0.1674 0.046 Uiso 1 1 calc R . .
C22 C 0.3982(6) 0.6064(5) 0.0845(5) 0.039(2) Uani 1 1 d . . .
H22 H 0.3556 0.6157 0.0462 0.047 Uiso 1 1 calc R . .
C23 C 0.4756(6) 0.5946(6) 0.0697(5) 0.038(2) Uani 1 1 d . . .
H23 H 0.4863 0.5933 0.0208 0.046 Uiso 1 1 calc R . .
C24 C 0.5397(5) 0.5844(6) 0.1258(4) 0.0330(18) Uani 1 1 d . . .
H24 H 0.5935 0.5764 0.1148 0.040 Uiso 1 1 calc R . .
C25 C 0.5776(5) 0.4975(5) 0.3316(4) 0.0254(18) Uani 1 1 d . . .
C26 C 0.6154(5) 0.4152(5) 0.3319(4) 0.0293(17) Uani 1 1 d . . .
H26 H 0.6584 0.4060 0.3037 0.035 Uiso 1 1 calc R . .
C27 C 0.5904(6) 0.3473(6) 0.3731(5) 0.039(2) Uani 1 1 d . . .
H27 H 0.6162 0.2914 0.3724 0.047 Uiso 1 1 calc R . .
C28 C 0.5291(6) 0.3588(6) 0.4150(5) 0.040(2) Uani 1 1 d . . .
H28 H 0.5134 0.3117 0.4439 0.048 Uiso 1 1 calc R . .
C29 C 0.4901(6) 0.4403(6) 0.4147(5) 0.043(2) Uani 1 1 d . . .
H29 H 0.4461 0.4483 0.4420 0.052 Uiso 1 1 calc R . .
C30 C 0.5153(5) 0.5092(6) 0.3750(4) 0.034(2) Uani 1 1 d . . .
H30 H 0.4902 0.5654 0.3769 0.040 Uiso 1 1 calc R . .
C31 C 0.8344(5) 0.7518(5) 0.3402(5) 0.033(2) Uani 1 1 d . . .
C32 C 0.9111(6) 0.7838(6) 0.3680(5) 0.044(2) Uani 1 1 d . . .
H32 H 0.9550 0.7445 0.3813 0.053 Uiso 1 1 calc R . .
C33 C 0.9218(8) 0.8762(7) 0.3759(6) 0.059(3) Uani 1 1 d . . .
H33 H 0.9732 0.8991 0.3955 0.071 Uiso 1 1 calc R . .
C34 C 0.8587(7) 0.9331(6) 0.3556(5) 0.053(3) Uani 1 1 d . . .
H34 H 0.8669 0.9950 0.3600 0.064 Uiso 1 1 calc R . .
C35 C 0.7839(7) 0.9009(5) 0.3290(5) 0.050(3) Uani 1 1 d . . .
H35 H 0.7399 0.9401 0.3153 0.060 Uiso 1 1 calc R . .
C36 C 0.7730(6) 0.8102(6) 0.3222(5) 0.044(2) Uani 1 1 d . . .
H36 H 0.7208 0.7882 0.3043 0.053 Uiso 1 1 calc R . .
C37 C 0.7961(5) 0.5971(5) 0.4209(4) 0.0266(17) Uani 1 1 d . . .
C38 C 0.8046(5) 0.6530(6) 0.4811(5) 0.039(2) Uani 1 1 d . . .
H38 H 0.8239 0.7116 0.4768 0.047 Uiso 1 1 calc R . .
C39 C 0.7851(6) 0.6232(7) 0.5463(5) 0.043(2) Uani 1 1 d . . .
H39 H 0.7914 0.6611 0.5872 0.052 Uiso 1 1 calc R . .
C40 C 0.7564(6) 0.5379(6) 0.5527(5) 0.040(2) Uani 1 1 d . . .
H40 H 0.7415 0.5180 0.5975 0.048 Uiso 1 1 calc R . .
C41 C 0.7496(5) 0.4819(6) 0.4934(5) 0.040(2) Uani 1 1 d . . .
H41 H 0.7314 0.4230 0.4980 0.048 Uiso 1 1 calc R . .
C42 C 0.7692(5) 0.5114(5) 0.4277(5) 0.033(2) Uani 1 1 d . . .
H42 H 0.7642 0.4729 0.3871 0.040 Uiso 1 1 calc R . .
C43 C 0.9189(5) 0.5883(6) 0.3252(4) 0.0323(19) Uani 1 1 d . . .
C44 C 0.9531(6) 0.5215(6) 0.3722(5) 0.042(2) Uani 1 1 d . . .
H44 H 0.9251 0.4999 0.4101 0.051 Uiso 1 1 calc R . .
C45 C 1.0275(6) 0.4884(7) 0.3620(6) 0.053(3) Uani 1 1 d . . .
H45 H 1.0503 0.4425 0.3929 0.064 Uiso 1 1 calc R . .
C46 C 1.0706(6) 0.5191(7) 0.3088(6) 0.049(3) Uani 1 1 d . . .
H46 H 1.1220 0.4944 0.3032 0.059 Uiso 1 1 calc R . .
C47 C 1.0388(5) 0.5858(7) 0.2636(5) 0.046(2) Uani 1 1 d . . .
H47 H 1.0685 0.6084 0.2273 0.055 Uiso 1 1 calc R . .
C48 C 0.9623(5) 0.6198(6) 0.2716(5) 0.038(2) Uani 1 1 d . . .
H48 H 0.9397 0.6651 0.2400 0.046 Uiso 1 1 calc R . .
C49 C 0.9273(8) 0.2512(8) 0.4386(7) 0.073(4) Uani 1 1 d . . .
H1 H 0.864(4) 0.424(5) 0.243(4) 0.021(18) Uiso 1 1 d . . .

loop_
_atom_site_aniso_label
_atom_site_aniso_U_11
_atom_site_aniso_U_22
_atom_site_aniso_U_33
_atom_site_aniso_U_23
_atom_site_aniso_U_13
_atom_site_aniso_U_12
Ir1 0.02739(18) 0.01628(16) 0.02427(17) 0.00142(14) 0.00672(11) 0.00167(14)
S1 0.0387(12) 0.0351(12) 0.0352(12) -0.0013(10) 0.0034(10) 0.0050(10)
P1 0.0281(11) 0.0178(10) 0.0245(11) -0.0014(8) 0.0018(9) 0.0039(8)
P2 0.0294(10) 0.0163(9) 0.0250(10) 0.0018(9) 0.0071(8) 0.0018(9)
P3 0.0319(11) 0.0199(10) 0.0268(11) -0.0035(8) 0.0091(9) -0.0038(9)
F1 0.075(4) 0.100(4) 0.122(4) 0.011(4) 0.023(4) -0.011(3)
F2 0.101(4) 0.099(4) 0.098(4) -0.009(4) -0.022(4) -0.017(4)
F3 0.097(4) 0.104(4) 0.123(5) 0.034(4) -0.022(4) 0.008(4)
O1 0.075(5) 0.030(3) 0.065(5) 0.027(3) 0.039(4) 0.025(3)
O2 0.074(5) 0.067(5) 0.054(5) -0.005(4) 0.026(4) -0.006(4)
O3 0.071(5) 0.037(4) 0.073(5) -0.017(3) 0.023(4) -0.005(3)
O4 0.079(5) 0.043(4) 0.046(4) 0.011(3) -0.008(4) 0.014(4)
C1 0.025(4) 0.017(4) 0.029(4) 0.002(3) 0.004(3) -0.002(3)
C2 0.035(5) 0.023(4) 0.028(4) -0.006(3) 0.010(4) 0.001(4)
C3 0.032(7) 0.030(7) 0.041(8) 0.009(6) 0.013(6) 0.006(6)
C4 0.048(9) 0.041(8) 0.029(8) 0.004(6) 0.011(7) -0.002(7)
C5 0.051(10) 0.035(8) 0.040(8) 0.004(6) 0.024(7) 0.000(7)
C6 0.040(5) 0.021(4) 0.022(4) 0.003(3) 0.009(4) 0.006(4)
C7 0.037(5) 0.021(4) 0.033(5) -0.003(3) 0.006(4) 0.003(4)
C8 0.034(5) 0.035(5) 0.043(5) -0.012(4) 0.011(4) -0.009(4)
C9 0.046(5) 0.022(4) 0.039(5) -0.010(4) 0.010(4) -0.008(4)
C10 0.052(6) 0.020(4) 0.044(5) -0.008(4) 0.014(4) 0.005(4)
C11 0.032(5) 0.025(4) 0.040(5) -0.005(4) 0.004(4) 0.008(4)
C12 0.038(5) 0.043(6) 0.029(5) -0.006(4) 0.013(4) 0.004(4)
C13 0.023(4) 0.023(4) 0.035(5) 0.001(3) 0.007(4) 0.003(3)
C14 0.032(5) 0.027(4) 0.038(5) -0.006(4) 0.013(4) 0.006(4)
C15 0.035(5) 0.040(5) 0.039(5) -0.012(4) 0.009(4) -0.002(4)
C16 0.040(5) 0.020(4) 0.059(6) -0.020(4) 0.008(5) 0.000(4)
C17 0.040(5) 0.024(5) 0.058(6) 0.005(4) 0.013(5) 0.008(4)
C18 0.030(4) 0.017(4) 0.044(5) 0.006(4) 0.003(4) -0.002(3)
C19 0.036(4) 0.013(3) 0.033(4) 0.004(3) 0.000(3) 0.002(4)
C20 0.029(4) 0.014(4) 0.039(5) 0.001(3) 0.011(4) 0.002(3)
C21 0.031(5) 0.022(5) 0.062(6) 0.006(4) 0.002(4) 0.005(3)
C22 0.043(5) 0.028(5) 0.042(5) -0.002(4) -0.014(4) 0.004(4)
C23 0.052(6) 0.028(5) 0.033(5) -0.002(4) 0.001(4) 0.002(4)
C24 0.039(5) 0.025(4) 0.036(5) -0.001(4) 0.013(4) -0.001(4)
C25 0.029(4) 0.025(4) 0.023(4) -0.004(3) 0.005(4) -0.001(3)
C26 0.040(5) 0.021(4) 0.027(4) -0.003(4) 0.005(3) -0.001(4)
C27 0.054(6) 0.020(4) 0.044(6) 0.008(4) 0.005(5) -0.002(4)
C28 0.049(6) 0.032(5) 0.040(5) 0.013(4) 0.013(5) -0.005(4)
C29 0.046(6) 0.041(6) 0.045(6) 0.004(4) 0.019(5) -0.007(4)
C30 0.038(5) 0.029(4) 0.034(5) 0.000(4) 0.007(4) -0.004(4)
C31 0.045(5) 0.022(4) 0.037(5) -0.005(4) 0.023(4) -0.009(4)
C32 0.051(6) 0.041(5) 0.039(5) -0.008(4) 0.005(5) -0.013(5)
C33 0.087(9) 0.038(6) 0.051(7) -0.017(5) 0.008(6) -0.042(6)
C34 0.089(8) 0.030(6) 0.047(6) -0.013(4) 0.033(6) -0.032(6)
C35 0.081(8) 0.016(5) 0.062(6) -0.005(4) 0.037(6) -0.004(5)
C36 0.050(6) 0.028(5) 0.061(6) -0.006(4) 0.028(5) -0.004(4)
C37 0.026(4) 0.028(5) 0.027(4) -0.002(3) 0.005(3) 0.003(3)
C38 0.041(5) 0.039(5) 0.039(5) -0.004(4) 0.010(4) 0.004(4)
C39 0.048(6) 0.054(6) 0.030(5) -0.001(4) 0.013(4) 0.014(5)
C40 0.048(6) 0.046(6) 0.029(5) 0.009(4) 0.012(4) 0.002(5)
C41 0.041(5) 0.039(5) 0.041(6) 0.010(4) 0.007(4) 0.000(4)
C42 0.036(5) 0.030(5) 0.033(5) -0.003(4) 0.003(4) -0.004(4)
C43 0.030(4) 0.037(5) 0.029(4) -0.017(4) 0.001(4) -0.005(4)
C44 0.040(5) 0.052(6) 0.037(5) -0.003(4) 0.012(4) 0.002(5)
C45 0.041(6) 0.052(6) 0.065(7) 0.001(5) 0.002(5) 0.010(5)
C46 0.036(5) 0.060(7) 0.054(6) -0.008(5) 0.010(5) 0.013(5)
C47 0.037(5) 0.064(6) 0.039(5) -0.013(5) 0.015(4) -0.004(5)
C48 0.039(5) 0.041(5) 0.034(5) -0.007(4) 0.005(4) -0.004(4)
C49 0.090(9) 0.044(7) 0.077(9) 0.019(6) -0.019(7) 0.001(6)

loop_
_atom_type_symbol
_atom_type_description
_atom_type_scat_dispersion_real
_atom_type_scat_dispersion_imag
_atom_type_scat_source
C C 0.0033 0.0016 'International Tables Vol C Tables 4.2.6.8 and 6.1.1.4'
H H 0.0000 0.0000 'International Tables Vol C Tables 4.2.6.8 and 6.1.1.4'
O O 0.0106 0.0060 'International Tables Vol C Tables 4.2.6.8 and 6.1.1.4'
F F 0.0171 0.0103 'International Tables Vol C Tables 4.2.6.8 and 6.1.1.4'
P P 0.1023 0.0942 'International Tables Vol C Tables 4.2.6.8 and 6.1.1.4'
S S 0.1246 0.1234 'International Tables Vol C Tables 4.2.6.8 and 6.1.1.4'
Ir Ir -1.4442 7.9887 'International Tables Vol C Tables 4.2.6.8 and 6.1.1.4'

loop_
_geom_angle_atom_site_label_1
_geom_angle_atom_site_label_2
_geom_angle_atom_site_label_3
_geom_angle
_geom_angle_site_symmetry_1
_geom_angle_site_symmetry_3
_geom_angle_publ_flag
C12 Ir1 C1 100.0(3) . . ?
C12 Ir1 P1 147.1(2) . . ?
C1 Ir1 P1 47.1(2) . . ?
C12 Ir1 P3 98.8(3) . . ?
C1 Ir1 P3 119.8(2) . . ?
P1 Ir1 P3 100.27(7) . . ?
C12 Ir1 P2 88.4(3) . . ?
C1 Ir1 P2 138.3(2) . . ?
P1 Ir1 P2 114.81(7) . . ?
P3 Ir1 P2 98.67(7) . . ?
O2 S1 O4 115.3(5) . . ?
O2 S1 O3 114.8(4) . . ?
O4 S1 O3 114.5(4) . . ?
O2 S1 C49 103.9(6) . . ?
O4 S1 C49 102.4(5) . . ?
O3 S1 C49 103.7(5) . . ?
C1 P1 C6 119.5(4) . . ?
C1 P1 Ir1 54.7(3) . . ?
C6 P1 Ir1 131.0(3) . . ?
C13 P2 C25 104.4(4) . . ?
C13 P2 C19 101.5(4) . . ?
C25 P2 C19 103.0(4) . . ?
C13 P2 Ir1 113.4(3) . . ?
C25 P2 Ir1 122.3(3) . . ?
C19 P2 Ir1 109.9(3) . . ?
C43 P3 C37 104.0(4) . . ?
C43 P3 C31 103.8(4) . . ?
C37 P3 C31 104.8(4) . . ?
C43 P3 Ir1 105.8(2) . . ?
C37 P3 Ir1 120.0(3) . . ?
C31 P3 Ir1 116.7(3) . . ?
C2 C1 P1 138.1(6) . . ?
C2 C1 Ir1 143.5(5) . . ?
P1 C1 Ir1 78.2(3) . . ?
C3A C2 C5 48.8(13) . . ?
C3A C2 C4 142.3(14) . . ?
C5 C2 C4 112.5(10) . . ?
C3A C2 C1 108.2(13) . . ?
C5 C2 C1 112.3(7) . . ?
C4 C2 C1 109.5(8) . . ?
C3A C2 C4A 112.6(17) . . ?
C5 C2 C4A 134.6(13) . . ?
C4 C2 C4A 52.7(12) . . ?
C1 C2 C4A 113.1(12) . . ?
C3A C2 C3 62.1(13) . . ?
C5 C2 C3 107.5(9) . . ?
C4 C2 C3 108.4(9) . . ?
C1 C2 C3 106.4(8) . . ?
C4A C2 C3 56.7(12) . . ?
C3A C2 C5A 108.0(17) . . ?
C5 C2 C5A 60.5(12) . . ?
C4 C2 C5A 57.2(12) . . ?
C1 C2 C5A 108.6(11) . . ?
C4A C2 C5A 106.2(16) . . ?
C3 C2 C5A 145.0(12) . . ?
C7 C6 C11 112.4(7) . . ?
C7 C6 P1 113.9(5) . . ?
C11 C6 P1 110.9(6) . . ?
C6 C7 C8 110.5(7) . . ?
C9 C8 C7 111.6(7) . . ?
C8 C9 C10 112.9(7) . . ?
C9 C10 C11 111.3(7) . . ?
C10 C11 C6 110.4(7) . . ?
O1 C12 Ir1 176.5(8) . . ?
C14 C13 C18 117.1(7) . . ?
C14 C13 P2 121.4(6) . . ?
C18 C13 P2 121.1(6) . . ?
C15 C14 C13 120.8(8) . . ?
C16 C15 C14 120.5(8) . . ?
C15 C16 C17 119.1(8) . . ?
C18 C17 C16 121.0(8) . . ?
C17 C18 C13 121.4(8) . . ?
C24 C19 C20 118.9(7) . . ?
C24 C19 P2 121.8(6) . . ?
C20 C19 P2 119.2(6) . . ?
C21 C20 C19 121.0(8) . . ?
C20 C21 C22 119.2(8) . . ?
C23 C22 C21 120.0(8) . . ?
C22 C23 C24 120.7(8) . . ?
C19 C24 C23 120.1(8) . . ?
C26 C25 C30 118.4(7) . . ?
C26 C25 P2 119.4(6) . . ?
C30 C25 P2 122.2(6) . . ?
C27 C26 C25 120.1(8) . . ?
C28 C27 C26 121.4(8) . . ?
C27 C28 C29 119.3(8) . . ?
C30 C29 C28 120.1(8) . . ?
C29 C30 C25 120.8(8) . . ?
C36 C31 C32 119.0(8) . . ?
C36 C31 P3 121.4(7) . . ?
C32 C31 P3 119.6(7) . . ?
C31 C32 C33 118.5(10) . . ?
C34 C33 C32 120.6(10) . . ?
C35 C34 C33 120.3(9) . . ?
C34 C35 C36 119.1(10) . . ?
C31 C36 C35 122.5(10) . . ?
C42 C37 C38 119.7(8) . . ?
C42 C37 P3 117.5(6) . . ?
C38 C37 P3 122.7(6) . . ?
C39 C38 C37 120.0(9) . . ?
C38 C39 C40 120.3(9) . . ?
C41 C40 C39 119.7(8) . . ?
C42 C41 C40 120.3(8) . . ?
C41 C42 C37 120.0(8) . . ?
C48 C43 C44 119.2(8) . . ?
C48 C43 P3 119.1(7) . . ?
C44 C43 P3 121.6(6) . . ?
C45 C44 C43 118.4(9) . . ?
C44 C45 C46 122.6(10) . . ?
C45 C46 C47 119.6(9) . . ?
C46 C47 C48 119.3(9) . . ?
C43 C48 C47 120.8(9) . . ?
F2 C49 F1 108.8(11) . . ?
F2 C49 F3 110.5(11) . . ?
F1 C49 F3 106.3(11) . . ?
F2 C49 S1 111.2(10) . . ?
F1 C49 S1 110.1(9) . . ?
F3 C49 S1 109.8(9) . . ?

loop_
_geom_bond_atom_site_label_1
_geom_bond_atom_site_label_2
_geom_bond_distance
_geom_bond_site_symmetry_2
_geom_bond_publ_flag
Ir1 C12 1.873(9) . ?
Ir1 C1 1.934(8) . ?
Ir1 P1 2.3186(19) . ?
Ir1 P3 2.347(2) . ?
Ir1 P2 2.384(2) . ?
S1 O2 1.417(7) . ?
S1 O4 1.430(7) . ?
S1 O3 1.431(7) . ?
S1 C49 1.826(13) . ?
P1 C1 1.735(8) . ?
P1 C6 1.828(8) . ?
P2 C13 1.818(8) . ?
P2 C25 1.829(8) . ?
P2 C19 1.851(8) . ?
P3 C43 1.826(8) . ?
P3 C37 1.828(8) . ?
P3 C31 1.830(8) . ?
F1 C49 1.335(15) . ?
F2 C49 1.310(14) . ?
F3 C49 1.338(13) . ?
O1 C12 1.169(10) . ?
C1 C2 1.512(11) . ?
C2 C3A 1.49(3) . ?
C2 C5 1.504(15) . ?
C2 C4 1.505(16) . ?
C2 C4A 1.53(3) . ?
C2 C3 1.558(14) . ?
C2 C5A 1.59(3) . ?
C6 C7 1.507(11) . ?
C6 C11 1.531(10) . ?
C7 C8 1.527(11) . ?
C8 C9 1.500(11) . ?
C9 C10 1.518(12) . ?
C10 C11 1.530(11) . ?
C13 C14 1.397(11) . ?
C13 C18 1.416(11) . ?
C14 C15 1.394(11) . ?
C15 C16 1.369(13) . ?
C16 C17 1.395(13) . ?
C17 C18 1.347(12) . ?
C19 C24 1.381(11) . ?
C19 C20 1.407(11) . ?
C20 C21 1.378(12) . ?
C21 C22 1.412(13) . ?
C22 C23 1.360(13) . ?
C23 C24 1.404(12) . ?
C25 C26 1.395(11) . ?
C25 C30 1.404(11) . ?
C26 C27 1.379(11) . ?
C27 C28 1.372(13) . ?
C28 C29 1.395(12) . ?
C29 C30 1.374(12) . ?
C31 C36 1.359(13) . ?
C31 C32 1.400(12) . ?
C32 C33 1.416(13) . ?
C33 C34 1.373(16) . ?
C34 C35 1.368(15) . ?
C35 C36 1.389(12) . ?
C37 C42 1.383(11) . ?
C37 C38 1.397(11) . ?
C38 C39 1.372(12) . ?
C39 C40 1.387(13) . ?
C40 C41 1.385(13) . ?
C41 C42 1.381(12) . ?
C43 C48 1.389(12) . ?
C43 C44 1.410(13) . ?
C44 C45 1.371(13) . ?
C45 C46 1.374(14) . ?
C46 C47 1.377(14) . ?
C47 C48 1.397(12) . ?
